data_4000112
_journal_name_full 'Chemistry of Materials'
_journal_paper_doi 10.1021/cm011235s
_journal_year 2002
_chemical_formula_sum 'C39 H46 Cl2 Cu N6 O2'
_chemical_formula_weight 765.26
_space_group_IT_number 15
_symmetry_cell_setting monoclinic
_symmetry_space_group_name_Hall '-I 2ya'
_symmetry_space_group_name_H-M 'I 1 2/a 1'
_atom_sites_solution_hydrogens geom
_atom_sites_solution_primary direct
_atom_sites_solution_secondary difmap
_cell_angle_alpha 90.00
_cell_angle_beta 91.593(2)
_cell_angle_gamma 90.00
_cell_formula_units_Z 8
_cell_length_a 17.1905(9)
_cell_length_b 16.2420(9)
_cell_length_c 26.8593(18)
_cell_measurement_reflns_used 4206
_cell_measurement_temperature 293(2)
_cell_measurement_theta_max 25.
_cell_measurement_theta_min 1.5
_cell_volume 7496.4(8)
_diffrn_ambient_temperature 293(2)
_diffrn_detector_type CCD_plate
_diffrn_measurement_device SMART
_diffrn_measurement_method omega-scan
_diffrn_radiation_monochromator graphite
_diffrn_radiation_source 'fine-focus sealed tube'
_diffrn_radiation_type MoK\a
_diffrn_radiation_wavelength 0.71073
_diffrn_reflns_av_R_equivalents 0.0964
_diffrn_reflns_av_sigmaI/netI 0.0755
_diffrn_reflns_limit_h_max 19
_diffrn_reflns_limit_h_min -20
_diffrn_reflns_limit_k_max 18
_diffrn_reflns_limit_k_min -19
_diffrn_reflns_limit_l_max 31
_diffrn_reflns_limit_l_min -31
_diffrn_reflns_number 37335
_diffrn_reflns_theta_max 25.05
_diffrn_reflns_theta_min 1.47
_diffrn_standards_decay_% 0
_exptl_absorpt_coefficient_mu 0.768
_exptl_absorpt_correction_T_max 1.00
_exptl_absorpt_correction_T_min 0.70
_exptl_absorpt_correction_type sadabs
_exptl_crystal_colour blue
_exptl_crystal_density_diffrn 1.356
_exptl_crystal_density_method 'not measured'
_exptl_crystal_description plate-like
_exptl_crystal_F_000 3208
_exptl_crystal_size_max 0.20
_exptl_crystal_size_mid 0.18
_exptl_crystal_size_min 0.08
_refine_ls_extinction_method none
_refine_ls_goodness_of_fit_all 1.021
_refine_ls_hydrogen_treatment mixed
_refine_ls_matrix_type full
_refine_ls_number_parameters 452
_refine_ls_number_reflns 6615
_refine_ls_number_restraints 0
_refine_ls_restrained_S_all 1.021
_refine_ls_R_factor_all 0.1305
_refine_ls_R_factor_obs 0.0788
_refine_ls_shift/su_max 0.001
_refine_ls_shift/su_mean 0.000
_refine_ls_structure_factor_coef Fsqd
_refine_ls_weighting_details 'calc w=1/[\s^2^(Fo^2^)+(0.1567P)^2^+2.4053P] where P=(Fo^2^+2Fc^2^)/3'
_refine_ls_weighting_scheme calc
_refine_ls_wR_factor_all 0.2415
_refine_ls_wR_factor_obs 0.2028
_reflns_number_observed 3980
_reflns_number_total 6615
_reflns_observed_criterion >2sigma(I)
_cod_depositor_comments
;
The following automatic conversions were performed:
'_symmetry_cell_setting' value 'Monoclinic' changed to 'monoclinic'
according to '/home/saulius/struct/CIF-dictionaries/cif_core.dic'
dictionary named 'cif_core.dic' version 2.4.1 from 2010-06-29.

Automatic conversion script
Id: cif_fix_enum 1527 2010-12-29 10:47:43Z saulius 
;
_cod_original_sg_symbol_H-M I2/a
_cod_database_code 4000112

loop_
_symmetry_equiv_pos_as_xyz
'x, y, z'
'-x+1/2, y, -z'
'x+1/2, y+1/2, z+1/2'
'-x+1, y+1/2, -z+1/2'
'-x, -y, -z'
'x-1/2, -y, z'
'-x+1/2, -y+1/2, -z+1/2'
'x, -y+1/2, z+1/2'

loop_
_atom_site_label
_atom_site_type_symbol
_atom_site_fract_x
_atom_site_fract_y
_atom_site_fract_z
_atom_site_U_iso_or_equiv
_atom_site_adp_type
_atom_site_occupancy
_atom_site_symmetry_multiplicity
_atom_site_calc_flag
_atom_site_refinement_flags
_atom_site_disorder_assembly
_atom_site_disorder_group
Cu1 Cu -0.2500 -0.57015(5) 0.0000 0.0345(3) Uani 1 2 d S . .
Cl1 Cl -0.14644(8) -0.56729(9) -0.07870(5) 0.0433(4) Uani 1 1 d . . .
Cu2 Cu 0.2500 0.06922(5) 0.0000 0.0332(3) Uani 1 2 d S . .
Cl2 Cl 0.36006(8) 0.06663(9) 0.07857(5) 0.0431(4) Uani 1 1 d . . .
O1W O -0.1424(4) -0.1562(4) 0.1896(2) 0.108(2) Uani 1 1 d . . .
O2W O 0.1544(4) -0.3463(4) 0.1923(3) 0.124(2) Uani 1 1 d . . .
N1 N -0.1839(2) -0.4822(2) 0.03623(15) 0.0311(10) Uani 1 1 d . . .
C11 C -0.2157(3) -0.4220(3) 0.0626(2) 0.0392(14) Uani 1 1 d . . .
H11 H -0.2697 -0.4180 0.0625 0.047 Uiso 1 1 calc R . .
C12 C -0.1727(3) -0.3653(3) 0.0899(2) 0.0387(14) Uani 1 1 d . . .
H12 H -0.1977 -0.3248 0.1080 0.046 Uiso 1 1 calc R . .
C13 C -0.0923(3) -0.3689(3) 0.09043(18) 0.0320(12) Uani 1 1 d . . .
C14 C -0.0596(3) -0.4311(3) 0.0627(2) 0.0344(13) Uani 1 1 d . . .
H14 H -0.0058 -0.4362 0.0619 0.041 Uiso 1 1 calc R . .
C15 C -0.1065(3) -0.4854(3) 0.0363(2) 0.0337(13) Uani 1 1 d . . .
H15 H -0.0830 -0.5262 0.0177 0.040 Uiso 1 1 calc R . .
C1A C -0.0427(4) -0.3092(3) 0.1203(2) 0.0410(14) Uani 1 1 d . . .
H1A1 H -0.0066 -0.3402 0.1414 0.049 Uiso 1 1 calc R . .
H1A2 H -0.0759 -0.2777 0.1417 0.049 Uiso 1 1 calc R . .
C2A C 0.0030(3) -0.2504(3) 0.08892(19) 0.0327(12) Uani 1 1 d . . .
H2A1 H -0.0328 -0.2189 0.0679 0.039 Uiso 1 1 calc R . .
H2A2 H 0.0365 -0.2816 0.0674 0.039 Uiso 1 1 calc R . .
C3A C 0.0522(3) -0.1918(3) 0.12038(19) 0.0398(14) Uani 1 1 d . . .
H3A1 H 0.0183 -0.1608 0.1417 0.048 Uiso 1 1 calc R . .
H3A2 H 0.0872 -0.2239 0.1417 0.048 Uiso 1 1 calc R . .
N2 N 0.1867(2) -0.0188(3) 0.03595(16) 0.0324(10) Uani 1 1 d . . .
C21 C 0.1092(3) -0.0151(3) 0.03655(19) 0.0322(12) Uani 1 1 d . . .
H21 H 0.0840 0.0265 0.0186 0.039 Uiso 1 1 calc R . .
C22 C 0.0648(3) -0.0697(3) 0.0624(2) 0.0360(13) Uani 1 1 d . . .
H22 H 0.0108 -0.0653 0.0610 0.043 Uiso 1 1 calc R . .
C23 C 0.1000(3) -0.1318(3) 0.09075(18) 0.0321(12) Uani 1 1 d . . .
C24 C 0.1804(3) -0.1355(3) 0.0896(2) 0.0390(14) Uani 1 1 d . . .
H24 H 0.2072 -0.1763 0.1074 0.047 Uiso 1 1 calc R . .
C25 C 0.2209(3) -0.0792(3) 0.0622(2) 0.0411(14) Uani 1 1 d . . .
H25 H 0.2748 -0.0834 0.0620 0.049 Uiso 1 1 calc R . .
N3 N -0.3124(2) -0.6600(3) -0.03693(15) 0.0313(10) Uani 1 1 d . . .
C31 C -0.3148(3) -0.6633(4) -0.0871(2) 0.0417(14) Uani 1 1 d . . .
H31 H -0.2888 -0.6228 -0.1046 0.050 Uiso 1 1 calc R . .
C32 C -0.3529(3) -0.7224(3) -0.1132(2) 0.0441(15) Uani 1 1 d . . .
H32 H -0.3518 -0.7218 -0.1478 0.053 Uiso 1 1 calc R . .
C33 C -0.3940(3) -0.7842(3) -0.0895(2) 0.0360(13) Uani 1 1 d . . .
C34 C -0.3913(3) -0.7800(3) -0.0380(2) 0.0436(14) Uani 1 1 d . . .
H34 H -0.4172 -0.8197 -0.0198 0.052 Uiso 1 1 calc R . .
C35 C -0.3514(3) -0.7188(3) -0.0131(2) 0.0403(14) Uani 1 1 d . . .
H35 H -0.3514 -0.7180 0.0215 0.048 Uiso 1 1 calc R . .
C1B C -0.4379(4) -0.8515(3) -0.1170(2) 0.0462(15) Uani 1 1 d . . .
H1B1 H -0.4298 -0.9028 -0.0991 0.055 Uiso 1 1 calc R . .
H1B2 H -0.4931 -0.8389 -0.1165 0.055 Uiso 1 1 calc R . .
C2B C -0.4155(5) -0.8637(5) -0.1698(3) 0.079(2) Uani 1 1 d . . .
H2B1 H -0.3603 -0.8758 -0.1705 0.095 Uiso 1 1 calc R . .
H2B2 H -0.4245 -0.8128 -0.1880 0.095 Uiso 1 1 calc R . .
C3B C -0.4610(6) -0.9339(5) -0.1965(3) 0.092(3) Uani 1 1 d . . .
H3B1 H -0.4369 -0.9445 -0.2281 0.110 Uiso 1 1 calc R . .
H3B2 H -0.4556 -0.9834 -0.1765 0.110 Uiso 1 1 calc R . .
N4 N -0.7039(5) -0.8895(5) -0.2263(3) 0.084(2) Uani 1 1 d . . .
C41 C -0.6470(8) -0.8451(5) -0.2464(3) 0.087(3) Uani 1 1 d . . .
H41 H -0.6620 -0.8024 -0.2676 0.105 Uiso 1 1 calc R . .
C42 C -0.5695(6) -0.8571(4) -0.2386(3) 0.074(2) Uani 1 1 d . . .
H42 H -0.5333 -0.8248 -0.2547 0.089 Uiso 1 1 calc R . .
C43 C -0.5460(5) -0.9183(4) -0.2062(2) 0.066(2) Uani 1 1 d . . .
C44 C -0.6023(6) -0.9647(4) -0.1854(2) 0.069(2) Uani 1 1 d . . .
H44 H -0.5885 -1.0072 -0.1637 0.083 Uiso 1 1 calc R . .
C45 C -0.6787(7) -0.9496(5) -0.1962(3) 0.082(3) Uani 1 1 d . . .
H45 H -0.7155 -0.9832 -0.1817 0.098 Uiso 1 1 calc R . .
N5 N 0.1910(2) 0.1592(3) 0.03695(15) 0.0312(10) Uani 1 1 d . . .
C51 C 0.1512(3) 0.2187(3) 0.0134(2) 0.0409(14) Uani 1 1 d . . .
H51 H 0.1488 0.2184 -0.0212 0.049 Uiso 1 1 calc R . .
C52 C 0.1135(3) 0.2806(3) 0.0380(2) 0.0423(14) Uani 1 1 d . . .
H52 H 0.0866 0.3208 0.0199 0.051 Uiso 1 1 calc R . .
C53 C 0.1153(3) 0.2835(3) 0.0895(2) 0.0369(13) Uani 1 1 d . . .
C54 C 0.1561(3) 0.2218(3) 0.1135(2) 0.0420(14) Uani 1 1 d . . .
H54 H 0.1590 0.2208 0.1481 0.050 Uiso 1 1 calc R . .
C55 C 0.1926(3) 0.1615(4) 0.08682(19) 0.0402(14) Uani 1 1 d . . .
H55 H 0.2196 0.1205 0.1042 0.048 Uiso 1 1 calc R . .
C1C C 0.0724(4) 0.3512(4) 0.1169(2) 0.0500(16) Uani 1 1 d . . .
H1C1 H 0.0772 0.4023 0.0985 0.060 Uiso 1 1 calc R . .
H1C2 H 0.0176 0.3372 0.1174 0.060 Uiso 1 1 calc R . .
C2C C 0.1017(5) 0.3648(5) 0.1695(3) 0.075(2) Uani 1 1 d . . .
H2C1 H 0.1570 0.3770 0.1692 0.089 Uiso 1 1 calc R . .
H2C2 H 0.0950 0.3146 0.1884 0.089 Uiso 1 1 calc R . .
C3C C 0.0595(6) 0.4356(5) 0.1955(3) 0.088(3) Uani 1 1 d . . .
H3C1 H 0.0863 0.4466 0.2271 0.105 Uiso 1 1 calc R . .
H3C2 H 0.0635 0.4847 0.1752 0.105 Uiso 1 1 calc R . .
N6 N -0.1831(4) 0.3883(5) 0.2246(3) 0.086(2) Uani 1 1 d . . .
C61 C -0.1237(7) 0.3452(4) 0.2453(2) 0.076(3) Uani 1 1 d . . .
H61 H -0.1362 0.3021 0.2664 0.091 Uiso 1 1 calc R . .
C62 C -0.0457(6) 0.3595(4) 0.2377(3) 0.074(2) Uani 1 1 d . . .
H62 H -0.0077 0.3284 0.2544 0.089 Uiso 1 1 calc R . .
C63 C -0.0250(6) 0.4205(4) 0.2052(2) 0.066(2) Uani 1 1 d . . .
C64 C -0.0852(7) 0.4657(4) 0.1845(3) 0.081(3) Uani 1 1 d . . .
H64 H -0.0740 0.5087 0.1630 0.097 Uiso 1 1 calc R . .
C65 C -0.1601(7) 0.4493(5) 0.1945(3) 0.081(3) Uani 1 1 d . . .
H65 H -0.1983 0.4824 0.1796 0.097 Uiso 1 1 calc R . .

loop_
_atom_site_aniso_label
_atom_site_aniso_U_11
_atom_site_aniso_U_22
_atom_site_aniso_U_33
_atom_site_aniso_U_23
_atom_site_aniso_U_13
_atom_site_aniso_U_12
Cu1 0.0415(6) 0.0194(5) 0.0420(6) 0.000 -0.0118(4) 0.000
Cl1 0.0419(8) 0.0427(9) 0.0452(9) 0.0008(7) 0.0005(6) 0.0010(6)
Cu2 0.0412(6) 0.0184(5) 0.0406(6) 0.000 0.0125(4) 0.000
Cl2 0.0424(8) 0.0418(8) 0.0452(9) 0.0003(7) 0.0011(6) -0.0010(6)
O1W 0.125(5) 0.106(5) 0.093(5) 0.028(4) -0.002(4) 0.030(4)
O2W 0.144(6) 0.115(5) 0.112(5) -0.037(5) -0.009(4) 0.032(5)
N1 0.041(3) 0.023(2) 0.029(2) -0.0016(19) -0.0030(19) 0.0003(19)
C11 0.034(3) 0.030(3) 0.055(4) -0.003(3) 0.003(3) 0.005(2)
C12 0.054(4) 0.021(3) 0.041(3) -0.010(2) 0.009(3) -0.002(3)
C13 0.046(3) 0.023(3) 0.027(3) 0.006(2) 0.002(2) -0.009(2)
C14 0.035(3) 0.032(3) 0.036(3) 0.005(3) 0.003(2) -0.004(2)
C15 0.039(3) 0.024(3) 0.039(3) -0.004(2) 0.000(2) 0.001(2)
C1A 0.058(4) 0.038(3) 0.026(3) -0.004(2) 0.000(3) -0.018(3)
C2A 0.047(3) 0.022(3) 0.030(3) -0.001(2) 0.001(2) -0.010(2)
C3A 0.057(4) 0.036(3) 0.026(3) 0.000(2) 0.001(3) -0.017(3)
N2 0.037(3) 0.023(2) 0.038(3) -0.002(2) 0.006(2) -0.0006(18)
C21 0.036(3) 0.026(3) 0.034(3) 0.002(2) 0.003(2) 0.005(2)
C22 0.036(3) 0.031(3) 0.041(3) -0.002(3) 0.002(2) -0.003(2)
C23 0.051(4) 0.019(3) 0.027(3) -0.004(2) 0.000(2) -0.010(2)
C24 0.051(4) 0.018(3) 0.048(3) 0.010(2) -0.004(3) -0.003(2)
C25 0.040(3) 0.024(3) 0.059(4) 0.003(3) 0.003(3) 0.002(2)
N3 0.038(3) 0.027(2) 0.029(2) 0.0071(19) -0.0055(19) 0.0002(19)
C31 0.050(4) 0.043(3) 0.032(3) 0.010(3) -0.006(3) -0.008(3)
C32 0.070(4) 0.038(3) 0.024(3) 0.003(3) -0.005(3) -0.007(3)
C33 0.049(3) 0.025(3) 0.034(3) -0.001(2) -0.005(2) 0.001(2)
C34 0.067(4) 0.026(3) 0.037(3) 0.000(3) 0.002(3) -0.014(3)
C35 0.061(4) 0.033(3) 0.027(3) 0.003(3) 0.005(3) -0.001(3)
C1B 0.073(4) 0.025(3) 0.041(3) -0.004(3) -0.007(3) -0.006(3)
C2B 0.107(6) 0.068(5) 0.062(5) -0.037(4) -0.003(4) -0.006(4)
C3B 0.148(9) 0.061(5) 0.067(5) -0.048(4) -0.003(5) -0.001(5)
N4 0.133(6) 0.066(5) 0.052(4) -0.011(4) 0.000(4) 0.003(4)
C41 0.174(10) 0.049(5) 0.038(4) -0.003(4) -0.008(6) -0.001(6)
C42 0.148(8) 0.040(4) 0.035(4) -0.013(3) 0.008(5) -0.017(5)
C43 0.124(7) 0.036(4) 0.038(4) -0.021(3) -0.002(4) -0.008(4)
C44 0.148(8) 0.033(4) 0.027(3) -0.005(3) -0.002(4) -0.013(5)
C45 0.135(9) 0.057(5) 0.054(5) -0.018(4) 0.014(5) -0.023(5)
N5 0.041(3) 0.023(2) 0.030(3) 0.0041(19) 0.0041(19) 0.0002(18)
C51 0.063(4) 0.032(3) 0.028(3) 0.003(3) 0.001(3) 0.005(3)
C52 0.070(4) 0.025(3) 0.031(3) -0.001(2) 0.002(3) 0.010(3)
C53 0.050(3) 0.025(3) 0.036(3) -0.001(2) 0.006(3) -0.003(2)
C54 0.066(4) 0.036(3) 0.025(3) 0.001(2) 0.007(3) 0.010(3)
C55 0.056(4) 0.038(3) 0.026(3) 0.013(3) 0.003(3) 0.009(3)
C1C 0.087(5) 0.026(3) 0.038(3) -0.003(3) 0.014(3) 0.007(3)
C2C 0.106(6) 0.062(5) 0.056(5) -0.027(4) 0.000(4) 0.010(4)
C3C 0.143(9) 0.055(5) 0.065(5) -0.032(4) 0.019(5) 0.000(5)
N6 0.124(6) 0.078(5) 0.055(4) -0.026(4) -0.011(4) 0.008(4)
C61 0.164(9) 0.042(4) 0.022(3) -0.001(3) -0.005(5) 0.003(5)
C62 0.126(8) 0.050(5) 0.046(5) -0.004(4) 0.007(5) 0.015(5)
C63 0.144(8) 0.029(4) 0.027(3) -0.013(3) 0.009(4) 0.013(4)
C64 0.178(10) 0.032(4) 0.033(4) -0.002(3) 0.012(5) 0.016(5)
C65 0.158(10) 0.044(5) 0.040(4) -0.013(4) -0.009(5) 0.027(5)
